data_4100801
loop_
_publ_author_name
'A. J. Boydston'
'Youshi Yin'
'Brian L. Pagenkopf'

_publ_section_title
;
Synthesis and Electronic Properties of Donor-Acceptor \p-Conjugated
Siloles
;
_journal_name_full 'Journal of the American Chemical Society'
_journal_page_first 3724
_journal_page_last 3725
_journal_paper_doi 10.1021/ja049758z
_journal_volume 126
_journal_year 2004
_chemical_formula_sum 'C35 H28 O Si'
_chemical_formula_weight 492.66
_space_group_IT_number 60
_space_group_name_Hall '-P 2n 2ab'
_space_group_name_H-M_alt 'P b c n'
_symmetry_cell_setting orthorhombic
_symmetry_space_group_name_Hall '-P 2n 2ab'
_symmetry_space_group_name_H-M 'P b c n'
_cell_angle_alpha 90.00
_cell_angle_beta 90.00
_cell_angle_gamma 90.00
_cell_formula_units_Z 8
_cell_length_a 41.7907(9)
_cell_length_b 7.5006(1)
_cell_length_c 17.4735(3)
_cell_measurement_temperature 293(2)
_cell_volume 5477.16(17)
_diffrn_ambient_temperature 153(2)
_exptl_crystal_density_diffrn 1.195
_cod_depositor_comments
;
The following automatic conversions were performed:
'_symmetry_cell_setting' value 'Orthorhombic' changed to 'orthorhombic'
according to '/home/saulius/struct/CIF-dictionaries/cif_core.dic'
dictionary named 'cif_core.dic' version 2.4.1 from 2010-06-29.

Automatic conversion script
Id: cif_fix_enum 1527 2010-12-29 10:47:43Z saulius 
;
_cod_database_code 4100801

loop_
_symmetry_equiv_pos_as_xyz
'x, y, z'
'-x+1/2, -y+1/2, z+1/2'
'x+1/2, -y+1/2, -z'
'-x, y, -z+1/2'
'-x, -y, -z'
'x-1/2, y-1/2, -z-1/2'
'-x-1/2, y-1/2, z'
'x, -y, z-1/2'

loop_
_atom_site_label
_atom_site_type_symbol
_atom_site_fract_x
_atom_site_fract_y
_atom_site_fract_z
_atom_site_U_iso_or_equiv
_atom_site_adp_type
_atom_site_occupancy
_atom_site_symmetry_multiplicity
_atom_site_calc_flag
_atom_site_refinement_flags
_atom_site_disorder_assembly
_atom_site_disorder_group
Si1 Si 0.56603(2) 0.33827(11) 0.25139(5) 0.0340(3) Uani 1 1 d . . .
C2 C 0.56899(7) 0.1368(4) 0.31389(15) 0.0295(8) Uani 1 1 d . . .
C3 C 0.60057(7) 0.0954(4) 0.32551(15) 0.0294(8) Uani 1 1 d . . .
C4 C 0.62387(7) 0.2113(4) 0.28377(16) 0.0294(8) Uani 1 1 d . . .
C5 C 0.61031(7) 0.3375(4) 0.23731(16) 0.0308(8) Uani 1 1 d . . .
C6 C 0.55400(7) 0.5377(4) 0.30646(16) 0.0437(9) Uani 1 1 d . . .
H6A H 0.5677 0.5506 0.3502 0.066 Uiso 1 1 d R . .
H6B H 0.5559 0.6411 0.2744 0.066 Uiso 1 1 d R . .
H6C H 0.5322 0.5252 0.3232 0.066 Uiso 1 1 d R . .
C7 C 0.54080(7) 0.3065(4) 0.16615(16) 0.0468(9) Uani 1 1 d . . .
H7A H 0.5477 0.2016 0.1393 0.070 Uiso 1 1 d R . .
H7B H 0.5189 0.2921 0.1818 0.070 Uiso 1 1 d R . .
H7C H 0.5426 0.4081 0.1330 0.070 Uiso 1 1 d R . .
C8 C 0.62871(7) 0.4671(4) 0.19637(17) 0.0340(8) Uani 1 1 d . . .
C9 C 0.64346(7) 0.5806(4) 0.16270(17) 0.0347(8) Uani 1 1 d . . .
C10 C 0.66360(7) 0.7136(4) 0.12822(16) 0.0325(8) Uani 1 1 d . . .
C11 C 0.69641(7) 0.7116(4) 0.14227(18) 0.0410(9) Uani 1 1 d . . .
H11 H 0.7051 0.6188 0.1740 0.049 Uiso 1 1 d R . .
C12 C 0.71592(7) 0.8419(4) 0.11238(18) 0.0428(9) Uani 1 1 d . . .
H12 H 0.7385 0.8402 0.1220 0.051 Uiso 1 1 d R . .
C13 C 0.70326(7) 0.9759(4) 0.06716(16) 0.0357(8) Uani 1 1 d . . .
C14 C 0.67099(7) 0.9782(4) 0.05105(15) 0.0337(8) Uani 1 1 d . . .
H14 H 0.6627 1.0697 0.0181 0.040 Uiso 1 1 d R . .
C15 C 0.65142(7) 0.8478(4) 0.08159(16) 0.0351(8) Uani 1 1 d . . .
H15 H 0.6289 0.8502 0.0712 0.042 Uiso 1 1 d R . .
O16 O 0.72478(5) 1.0990(3) 0.04055(12) 0.0495(6) Uani 1 1 d . . .
C17 C 0.71247(8) 1.2439(4) -0.0033(2) 0.0605(11) Uani 1 1 d . . .
H17A H 0.7297 1.3201 -0.0193 0.091 Uiso 1 1 d R . .
H17B H 0.7014 1.1995 -0.0475 0.091 Uiso 1 1 d R . .
H17C H 0.6979 1.3103 0.0281 0.091 Uiso 1 1 d R . .
C18 C 0.61147(7) -0.0628(4) 0.37084(17) 0.0309(8) Uani 1 1 d . . .
C19 C 0.59790(7) -0.0980(4) 0.44241(17) 0.0350(8) Uani 1 1 d . . .
H19 H 0.5823 -0.0165 0.4624 0.042 Uiso 1 1 d R . .
C20 C 0.60670(8) -0.2489(4) 0.48319(17) 0.0399(9) Uani 1 1 d . . .
H20 H 0.5979 -0.2707 0.5331 0.048 Uiso 1 1 d R . .
C21 C 0.62835(8) -0.3669(4) 0.45176(19) 0.0432(9) Uani 1 1 d . . .
H21 H 0.6341 -0.4727 0.4795 0.052 Uiso 1 1 d R . .
C22 C 0.64169(7) -0.3338(4) 0.38073(19) 0.0419(9) Uani 1 1 d . . .
H22 H 0.6569 -0.4165 0.3596 0.050 Uiso 1 1 d R . .
C23 C 0.63334(7) -0.1817(4) 0.34049(17) 0.0345(8) Uani 1 1 d . . .
H23 H 0.6424 -0.1565 0.2912 0.041 Uiso 1 1 d R . .
C24 C 0.65869(7) 0.2023(4) 0.29815(17) 0.0325(8) Uani 1 1 d . . .
C25 C 0.67117(7) 0.2176(4) 0.37168(18) 0.0394(8) Uani 1 1 d . . .
H25 H 0.6567 0.2201 0.4143 0.047 Uiso 1 1 d R . .
C26 C 0.70355(8) 0.2266(4) 0.3843(2) 0.0528(10) Uani 1 1 d . . .
H26 H 0.7115 0.2440 0.4353 0.063 Uiso 1 1 d R . .
C27 C 0.72479(8) 0.2129(5) 0.3244(2) 0.0617(11) Uani 1 1 d . . .
H27 H 0.7475 0.2176 0.3332 0.074 Uiso 1 1 d R . .
C28 C 0.71300(8) 0.1912(5) 0.2511(2) 0.0573(10) Uani 1 1 d . . .
H28 H 0.7275 0.1785 0.2088 0.069 Uiso 1 1 d R . .
C29 C 0.68040(7) 0.1887(4) 0.23832(18) 0.0425(9) Uani 1 1 d . . .
H29 H 0.6724 0.1767 0.1871 0.051 Uiso 1 1 d R . .
C30 C 0.54306(7) 0.0350(4) 0.34277(16) 0.0316(8) Uani 1 1 d . . .
C31 C 0.51993(7) -0.0467(4) 0.36518(15) 0.0315(8) Uani 1 1 d . . .
C32 C 0.49327(7) -0.1421(4) 0.39557(16) 0.0299(8) Uani 1 1 d . . .
C33 C 0.49586(8) -0.2247(4) 0.46680(17) 0.0414(9) Uani 1 1 d . . .
H33 H 0.5159 -0.2225 0.4936 0.050 Uiso 1 1 d R . .
C34 C 0.46947(10) -0.3093(4) 0.4983(2) 0.0520(10) Uani 1 1 d . . .
H34 H 0.4710 -0.3658 0.5474 0.062 Uiso 1 1 d R . .
C35 C 0.44089(9) -0.3152(4) 0.4597(2) 0.0527(10) Uani 1 1 d . . .
H35 H 0.4227 -0.3725 0.4823 0.063 Uiso 1 1 d R . .
C36 C 0.43846(7) -0.2361(4) 0.3884(2) 0.0475(9) Uani 1 1 d . . .
H36 H 0.4187 -0.2433 0.3607 0.057 Uiso 1 1 d R . .
C37 C 0.46431(7) -0.1510(4) 0.35660(18) 0.0379(8) Uani 1 1 d . . .
H37 H 0.4624 -0.0941 0.3076 0.046 Uiso 1 1 d R . .

loop_
_atom_site_aniso_label
_atom_site_aniso_U_11
_atom_site_aniso_U_22
_atom_site_aniso_U_33
_atom_site_aniso_U_23
_atom_site_aniso_U_13
_atom_site_aniso_U_12
Si1 0.0353(5) 0.0347(5) 0.0319(5) 0.0031(5) 0.0012(4) -0.0022(5)
C2 0.0285(18) 0.0339(19) 0.0262(17) -0.0027(15) 0.0011(14) -0.0040(17)
C3 0.038(2) 0.0296(19) 0.0208(17) -0.0034(15) 0.0028(14) -0.0024(17)
C4 0.0315(19) 0.0333(19) 0.0233(17) -0.0041(16) 0.0031(14) -0.0046(17)
C5 0.0382(18) 0.0300(18) 0.0243(18) -0.0007(16) 0.0019(14) -0.0020(17)
C6 0.050(2) 0.040(2) 0.041(2) 0.0062(17) 0.0033(16) 0.0010(17)
C7 0.052(2) 0.044(2) 0.045(2) 0.0094(18) -0.0033(17) -0.0097(18)
C8 0.0312(19) 0.038(2) 0.033(2) -0.0055(18) -0.0020(15) 0.0051(18)
C9 0.0369(19) 0.037(2) 0.030(2) 0.0035(17) -0.0011(15) 0.0005(18)
C10 0.036(2) 0.0331(19) 0.0289(18) 0.0032(16) 0.0044(15) -0.0027(18)
C11 0.037(2) 0.042(2) 0.044(2) 0.0114(18) 0.0003(16) 0.0039(18)
C12 0.0277(18) 0.051(2) 0.049(2) 0.012(2) -0.0012(16) 0.0027(19)
C13 0.033(2) 0.040(2) 0.034(2) 0.0048(18) 0.0058(15) -0.0031(19)
C14 0.033(2) 0.037(2) 0.0309(18) 0.0041(17) -0.0010(14) -0.0005(18)
C15 0.0329(19) 0.041(2) 0.0310(19) 0.0033(18) -0.0014(15) -0.0027(18)
O16 0.0373(14) 0.0540(15) 0.0572(15) 0.0202(13) -0.0005(11) -0.0108(13)
C17 0.056(3) 0.059(2) 0.066(2) 0.031(2) -0.0029(19) -0.015(2)
C18 0.0299(17) 0.033(2) 0.0300(19) -0.0003(17) -0.0017(15) -0.0068(16)
C19 0.0344(19) 0.038(2) 0.032(2) -0.0005(17) 0.0019(15) 0.0011(17)
C20 0.039(2) 0.046(2) 0.034(2) 0.0072(19) 0.0008(16) -0.0025(19)
C21 0.046(2) 0.035(2) 0.049(2) 0.0121(19) -0.0090(18) -0.0053(19)
C22 0.042(2) 0.032(2) 0.052(2) -0.003(2) -0.0039(18) 0.0004(18)
C23 0.0348(19) 0.034(2) 0.0348(19) -0.0005(18) 0.0014(15) -0.0008(17)
C24 0.0355(19) 0.028(2) 0.034(2) 0.0053(16) 0.0014(16) -0.0019(16)
C25 0.041(2) 0.043(2) 0.034(2) 0.0078(17) 0.0011(16) -0.0006(17)
C26 0.046(2) 0.068(3) 0.044(2) 0.009(2) -0.0123(19) -0.007(2)
C27 0.035(2) 0.087(3) 0.063(3) 0.017(2) 0.001(2) -0.010(2)
C28 0.043(2) 0.074(3) 0.056(3) 0.005(2) 0.0141(19) 0.002(2)
C29 0.036(2) 0.053(2) 0.038(2) -0.0020(18) 0.0018(16) -0.0002(19)
C30 0.0364(19) 0.031(2) 0.0275(18) -0.0012(16) -0.0020(15) 0.0035(17)
C31 0.0355(19) 0.035(2) 0.0241(18) -0.0036(16) 0.0000(15) 0.0042(17)
C32 0.0348(19) 0.0259(18) 0.0290(18) -0.0025(16) 0.0058(15) -0.0039(16)
C33 0.050(2) 0.041(2) 0.033(2) 0.0020(18) -0.0003(17) -0.0045(19)
C34 0.075(3) 0.045(2) 0.036(2) 0.0013(19) 0.017(2) -0.011(2)
C35 0.058(3) 0.037(2) 0.063(3) -0.011(2) 0.035(2) -0.016(2)
C36 0.032(2) 0.047(2) 0.064(3) -0.016(2) 0.0080(18) -0.0035(18)
C37 0.037(2) 0.036(2) 0.040(2) -0.0042(17) 0.0009(17) -0.0031(17)

loop_
_geom_bond_atom_site_label_1
_geom_bond_atom_site_label_2
_geom_bond_distance
_geom_bond_site_symmetry_2
_geom_bond_publ_flag
Si1 C7 1.840(3) . ?
Si1 C6 1.848(3) . ?
Si1 C5 1.867(3) . ?
Si1 C2 1.869(3) . ?
C2 C3 1.371(4) . ?
C2 C30 1.418(4) . ?
C3 C4 1.495(4) . ?
C3 C18 1.498(4) . ?
C4 C5 1.370(4) . ?
C4 C24 1.478(4) . ?
C5 C8 1.431(4) . ?
C6 H6A 0.9599 . ?
C6 H6B 0.9600 . ?
C6 H6C 0.9600 . ?
C7 H7A 0.9600 . ?
C7 H7B 0.9598 . ?
C7 H7C 0.9600 . ?
C8 C9 1.204(4) . ?
C9 C10 1.438(4) . ?
C10 C11 1.393(4) . ?
C10 C15 1.391(4) . ?
C11 C12 1.376(4) . ?
C11 H11 0.9600 . ?
C12 C13 1.383(4) . ?
C12 H12 0.9597 . ?
C13 O16 1.370(3) . ?
C13 C14 1.377(4) . ?
C14 C15 1.383(4) . ?
C14 H14 0.9601 . ?
C15 H15 0.9598 . ?
O16 C17 1.426(3) . ?
C17 H17A 0.9598 . ?
C17 H17B 0.9601 . ?
C17 H17C 0.9599 . ?
C18 C23 1.382(4) . ?
C18 C19 1.398(4) . ?
C19 C20 1.387(4) . ?
C19 H19 0.9602 . ?
C20 C21 1.380(4) . ?
C20 H20 0.9602 . ?
C21 C22 1.383(4) . ?
C21 H21 0.9600 . ?
C22 C23 1.385(4) . ?
C22 H22 0.9601 . ?
C23 H23 0.9601 . ?
C24 C29 1.388(4) . ?
C24 C25 1.391(4) . ?
C25 C26 1.373(4) . ?
C25 H25 0.9600 . ?
C26 C27 1.377(4) . ?
C26 H26 0.9601 . ?
C27 C28 1.380(4) . ?
C27 H27 0.9601 . ?
C28 C29 1.381(4) . ?
C28 H28 0.9599 . ?
C29 H29 0.9599 . ?
C30 C31 1.209(4) . ?
C31 C32 1.427(4) . ?
C32 C37 1.390(4) . ?
C32 C33 1.394(4) . ?
C33 C34 1.386(4) . ?
C33 H33 0.9602 . ?
C34 C35 1.372(5) . ?
C34 H34 0.9601 . ?
C35 C36 1.383(4) . ?
C35 H35 0.9600 . ?
C36 C37 1.373(4) . ?
C36 H36 0.9597 . ?
C37 H37 0.9600 . ?

loop_
_cod_related_entry_id
_cod_related_entry_database
_cod_related_entry_code
1 ChemSpider 4052390
